data_7225856
loop_
_publ_author_name
'Fonari, Marina S.'
'Antal, Sofia'
'Casta\~neda, Ra\'ul'
'Ordonez, Carlos'
'Timofeeva, Tatiana V.'

_publ_section_title
;
 Crystalline products of CO2capture by piperazine aqueous solutions
;
_journal_issue 33
_journal_name_full CrystEngComm
_journal_page_first 6282
_journal_paper_doi 10.1039/C6CE01083K
_journal_volume 18
_journal_year 2016
_chemical_formula_moiety 'C6 H8 N2 O4, 2(C4 H11 N2), 3(H2 O)'
_chemical_formula_sum 'C14 H36 N6 O7'
_chemical_formula_weight 400.49
_space_group_crystal_system monoclinic
_space_group_IT_number 15
_space_group_name_Hall '-C 2yc'
_space_group_name_H-M_alt 'C 1 2/c 1'
_symmetry_space_group_name_Hall '-C 2yc'
_symmetry_space_group_name_H-M 'C 1 2/c 1'
_atom_sites_solution_hydrogens mixed
_audit_creation_method SHELXL-2014/7
_audit_update_record
;
2016-04-12 deposited with the CCDC.
2016-07-07 downloaded from the CCDC.
;
_cell_angle_alpha 90
_cell_angle_beta 103.466(3)
_cell_angle_gamma 90
_cell_formula_units_Z 4
_cell_length_a 30.854(5)
_cell_length_b 7.3079(13)
_cell_length_c 9.1538(16)
_cell_measurement_reflns_used 2311
_cell_measurement_temperature 100(2)
_cell_measurement_theta_max 30.43
_cell_measurement_theta_min 4.37
_cell_volume 2007.2(6)
_computing_cell_refinement 'Bruker SAINT'
_computing_data_collection 'Bruker APEX2'
_computing_data_reduction 'Bruker SAINT'
_computing_molecular_graphics 'Bruker SHELXTL'
_computing_publication_material 'Bruker SHELXTL'
_computing_structure_refinement 'SHELXL-2014/7 (Sheldrick, 2014)'
_computing_structure_solution 'SHELXS-97 (Sheldrick, 2008)'
_diffrn_ambient_temperature 100(2)
_diffrn_measured_fraction_theta_full 0.999
_diffrn_measured_fraction_theta_max 0.999
_diffrn_measurement_device_type 'Bruker APEX2 with CCD area detector'
_diffrn_measurement_method '/w scan'
_diffrn_radiation_type MoK\a
_diffrn_radiation_wavelength 0.71073
_diffrn_reflns_av_R_equivalents 0.0182
_diffrn_reflns_av_unetI/netI 0.0154
_diffrn_reflns_Laue_measured_fraction_full 0.999
_diffrn_reflns_Laue_measured_fraction_max 0.999
_diffrn_reflns_limit_h_max 38
_diffrn_reflns_limit_h_min -34
_diffrn_reflns_limit_k_max 8
_diffrn_reflns_limit_k_min -9
_diffrn_reflns_limit_l_max 11
_diffrn_reflns_limit_l_min -11
_diffrn_reflns_number 7910
_diffrn_reflns_point_group_measured_fraction_full 0.999
_diffrn_reflns_point_group_measured_fraction_max 0.999
_diffrn_reflns_theta_full 25.242
_diffrn_reflns_theta_max 25.999
_diffrn_reflns_theta_min 2.715
_exptl_absorpt_coefficient_mu 0.105
_exptl_absorpt_correction_type none
_exptl_crystal_colour colorless
_exptl_crystal_density_diffrn 1.325
_exptl_crystal_description prism
_exptl_crystal_F_000 872
_exptl_crystal_size_max 0.31
_exptl_crystal_size_mid 0.25
_exptl_crystal_size_min 0.18
_refine_diff_density_max 0.262
_refine_diff_density_min -0.197
_refine_diff_density_rms 0.041
_refine_ls_extinction_method none
_refine_ls_goodness_of_fit_ref 1.055
_refine_ls_hydrogen_treatment mixed
_refine_ls_matrix_type full
_refine_ls_number_parameters 147
_refine_ls_number_reflns 1974
_refine_ls_number_restraints 0
_refine_ls_restrained_S_all 1.055
_refine_ls_R_factor_all 0.0339
_refine_ls_R_factor_gt 0.0312
_refine_ls_shift/su_max 0.001
_refine_ls_shift/su_mean 0.000
_refine_ls_structure_factor_coef Fsqd
_refine_ls_weighting_details 'w=1/[\s^2^(Fo^2^)+(0.0450P)^2^+1.2111P] where P=(Fo^2^+2Fc^2^)/3'
_refine_ls_weighting_scheme calc
_refine_ls_wR_factor_gt 0.0822
_refine_ls_wR_factor_ref 0.0839
_reflns_Friedel_coverage 0.000
_reflns_number_gt 1817
_reflns_number_total 1974
_reflns_threshold_expression 'I > 2\s(I)'
_cod_data_source_file c6ce01083k1.cif
_cod_data_source_block 2PZH-PZ2COO-3H2O
_cod_depositor_comments 'Adding full bibliography for 7225856--7225859.cif.'
_cod_original_cell_volume 2007.3(6)
_cod_database_code 7225856
_shelx_shelxl_version_number 2014/7
_shelx_space_group_comment
;
The symmetry employed for this shelxl refinement is uniquely defined
by the following loop, which should always be used as a source of
symmetry information in preference to the above space-group names.
They are only intended as comments.
;

loop_
_space_group_symop_operation_xyz
'x, y, z'
'-x, y, -z+1/2'
'x+1/2, y+1/2, z'
'-x+1/2, y+1/2, -z+1/2'
'-x, -y, -z'
'x, -y, z-1/2'
'-x+1/2, -y+1/2, -z'
'x+1/2, -y+1/2, z-1/2'

loop_
_atom_site_label
_atom_site_type_symbol
_atom_site_fract_x
_atom_site_fract_y
_atom_site_fract_z
_atom_site_U_iso_or_equiv
_atom_site_adp_type
_atom_site_occupancy
_atom_site_site_symmetry_order
_atom_site_calc_flag
_atom_site_refinement_flags_posn
_atom_site_refinement_flags_adp
_atom_site_refinement_flags_occupancy
O1 O 0.35808(2) 0.13715(10) 0.98480(9) 0.02036(19) Uani 1 1 d . . .
O2 O 0.32502(2) 0.29722(10) 0.78048(8) 0.01851(19) Uani 1 1 d . . .
N1 N 0.28329(3) 0.18297(14) 0.93126(10) 0.0219(2) Uani 1 1 d . . .
N2 N 0.37835(3) 0.20317(12) 0.60520(10) 0.0146(2) Uani 1 1 d . . .
H2N H 0.3719(4) 0.085(2) 0.5724(15) 0.025(3) Uiso 1 1 d . . .
H1N H 0.3637(5) 0.227(2) 0.6828(17) 0.032(4) Uiso 1 1 d . . .
N3 N 0.43066(3) 0.33976(12) 0.40982(10) 0.0179(2) Uani 1 1 d . . .
H3N H 0.4434(5) 0.3233(18) 0.3331(16) 0.025(3) Uiso 1 1 d . . .
C1 C 0.32392(3) 0.20729(13) 0.89720(11) 0.0143(2) Uani 1 1 d . . .
C2 C 0.27759(4) 0.10100(16) 1.07075(12) 0.0214(3) Uani 1 1 d . . .
H2A H 0.3062 0.0598 1.1298 0.026 Uiso 1 1 calc R U .
H2B H 0.2581 -0.0045 1.0482 0.026 Uiso 1 1 calc R U .
C3 C 0.24233(3) 0.26050(17) 0.83940(12) 0.0214(3) Uani 1 1 d . . .
H3A H 0.2210 0.1633 0.8049 0.026 Uiso 1 1 calc R U .
H3B H 0.2487 0.3198 0.7519 0.026 Uiso 1 1 calc R U .
C4 C 0.35910(3) 0.32851(15) 0.47829(11) 0.0173(2) Uani 1 1 d . . .
H4A H 0.3621 0.4543 0.5131 0.021 Uiso 1 1 calc R U .
H4B H 0.3276 0.3026 0.4415 0.021 Uiso 1 1 calc R U .
C5 C 0.38287(4) 0.30391(15) 0.35232(11) 0.0191(2) Uani 1 1 d . . .
H5A H 0.3785 0.1801 0.3135 0.023 Uiso 1 1 calc R U .
H5B H 0.3707 0.3879 0.2710 0.023 Uiso 1 1 calc R U .
C6 C 0.44977(3) 0.20616(14) 0.52756(12) 0.0180(2) Uani 1 1 d . . .
H6A H 0.4816 0.2263 0.5618 0.022 Uiso 1 1 calc R U .
H6B H 0.4451 0.0831 0.4873 0.022 Uiso 1 1 calc R U .
C7 C 0.42759(3) 0.22708(15) 0.65820(11) 0.0163(2) Uani 1 1 d . . .
H7A H 0.4394 0.1363 0.7345 0.020 Uiso 1 1 calc R U .
H7B H 0.4340 0.3474 0.7027 0.020 Uiso 1 1 calc R U .
O1W O 0.43939(3) 0.31053(12) 0.05191(10) 0.0253(2) Uani 1 1 d . . .
H1W H 0.4376(5) 0.413(2) 0.0029(18) 0.042(4) Uiso 1 1 d . . .
H2W H 0.4119(6) 0.261(2) 0.0212(17) 0.043(4) Uiso 1 1 d . . .
O2W O 0.5000 0.09970(16) 0.2500 0.0247(3) Uani 1 2 d S T P
H3W H 0.4821(6) 0.172(2) 0.1820(18) 0.046(5) Uiso 1 1 d . . .

loop_
_atom_site_aniso_label
_atom_site_aniso_U_11
_atom_site_aniso_U_22
_atom_site_aniso_U_33
_atom_site_aniso_U_23
_atom_site_aniso_U_13
_atom_site_aniso_U_12
O1 0.0134(4) 0.0187(4) 0.0287(4) 0.0046(3) 0.0044(3) 0.0020(3)
O2 0.0181(4) 0.0203(4) 0.0193(4) 0.0013(3) 0.0088(3) 0.0008(3)
N1 0.0139(5) 0.0368(6) 0.0161(4) 0.0085(4) 0.0055(4) 0.0064(4)
N2 0.0154(4) 0.0150(5) 0.0141(4) 0.0000(3) 0.0052(4) -0.0007(3)
N3 0.0202(5) 0.0185(5) 0.0181(5) 0.0017(4) 0.0109(4) 0.0012(4)
C1 0.0149(5) 0.0120(5) 0.0169(5) -0.0044(4) 0.0053(4) 0.0000(4)
C2 0.0157(5) 0.0291(6) 0.0201(5) 0.0104(4) 0.0056(4) 0.0046(4)
C3 0.0137(5) 0.0362(6) 0.0144(5) 0.0078(5) 0.0035(4) 0.0037(4)
C4 0.0150(5) 0.0208(5) 0.0153(5) 0.0021(4) 0.0020(4) 0.0021(4)
C5 0.0225(6) 0.0214(6) 0.0133(5) 0.0010(4) 0.0037(4) 0.0013(4)
C6 0.0157(5) 0.0181(5) 0.0213(5) 0.0007(4) 0.0061(4) 0.0024(4)
C7 0.0152(5) 0.0183(5) 0.0143(5) 0.0003(4) 0.0013(4) 0.0011(4)
O1W 0.0190(4) 0.0200(4) 0.0330(5) 0.0069(4) -0.0019(3) -0.0007(3)
O2W 0.0238(6) 0.0221(6) 0.0241(6) 0.000 -0.0026(5) 0.000

loop_
_atom_type_symbol
_atom_type_description
_atom_type_scat_dispersion_real
_atom_type_scat_dispersion_imag
_atom_type_scat_source
C C 0.0033 0.0016 'International Tables Vol C Tables 4.2.6.8 and 6.1.1.4'
H H 0.0000 0.0000 'International Tables Vol C Tables 4.2.6.8 and 6.1.1.4'
N N 0.0061 0.0033 'International Tables Vol C Tables 4.2.6.8 and 6.1.1.4'
O O 0.0106 0.0060 'International Tables Vol C Tables 4.2.6.8 and 6.1.1.4'

loop_
_geom_angle_atom_site_label_1
_geom_angle_atom_site_label_2
_geom_angle_atom_site_label_3
_geom_angle
_geom_angle_site_symmetry_3
C1 N1 C2 123.74(9) .
C1 N1 C3 122.22(9) .
C2 N1 C3 113.53(8) .
C4 N2 C7 111.84(8) .
C5 N3 C6 109.97(8) .
O2 C1 O1 124.14(9) .
O2 C1 N1 117.79(9) .
O1 C1 N1 118.08(9) .
N1 C2 C3 110.28(9) 7_557
N1 C3 C2 110.58(9) 7_557
N2 C4 C5 110.17(8) .
N3 C5 C4 109.25(8) .
N3 C6 C7 109.44(8) .
N2 C7 C6 110.09(8) .

loop_
_geom_bond_atom_site_label_1
_geom_bond_atom_site_label_2
_geom_bond_distance
_geom_bond_site_symmetry_2
O1 C1 1.2740(13) .
O2 C1 1.2616(13) .
N1 C1 1.3719(14) .
N1 C2 1.4577(13) .
N1 C3 1.4596(13) .
N2 C4 1.4900(13) .
N2 C7 1.4936(13) .
N3 C5 1.4691(14) .
N3 C6 1.4719(14) .
C2 C3 1.5212(16) 7_557
C3 C2 1.5212(16) 7_557
C4 C5 1.5146(14) .
C6 C7 1.5176(14) .

loop_
_geom_hbond_atom_site_label_D
_geom_hbond_atom_site_label_H
_geom_hbond_atom_site_label_A
_geom_hbond_distance_DH
_geom_hbond_distance_HA
_geom_hbond_distance_DA
_geom_hbond_angle_DHA
_geom_hbond_site_symmetry_A
N2 H2N O1 0.921(15) 1.816(15) 2.7331(12) 173.0(12) 6
N2 H1N O2 0.942(16) 1.729(16) 2.6427(12) 162.6(13) .
N3 H3N O1W 0.890(15) 2.549(15) 3.3560(14) 151.0(11) .
N3 H3N O2W 0.890(15) 2.629(14) 3.3545(11) 139.3(11) .
C7 H7A O2W 0.97 2.52 3.2444(14) 131.0 5_656
O1W H1W N3 0.869(18) 1.986(18) 2.8517(13) 173.4(15) 6_565
O1W H2W O1 0.905(18) 1.852(18) 2.7494(12) 171.2(15) 1_554
O2W H3W O1W 0.902(16) 1.856(16) 2.7532(11) 172.6(16) .
